data_7200810
loop_
_publ_author_name
'Hao, Hong-Qing'
'Liu, Wen-Ting'
'Tan, Wei'
'Lin, Zhuo-Jia'
'Tong, Ming-Liang'

_publ_section_title
;
 Spontaneous resolution of chiral metal mandelates by stereochemical
 control
;
_journal_issue 6
_journal_name_full CrystEngComm
_journal_page_first 967
_journal_paper_doi 10.1039/b822506k
_journal_volume 11
_journal_year 2009
_chemical_absolute_configuration R
_chemical_formula_moiety 'C29 H28 Cu N2 O6'
_chemical_formula_sum 'C29 H28 Cu N2 O6'
_chemical_formula_weight 564.07
_chemical_name_systematic
;
?
;
_space_group_IT_number 179
_symmetry_cell_setting hexagonal
_symmetry_space_group_name_Hall 'P 65 2 (0 0 1)'
_symmetry_space_group_name_H-M 'P 65 2 2'
_atom_sites_solution_hydrogens geom
_atom_sites_solution_primary direct
_atom_sites_solution_secondary difmap
_audit_creation_method SHELXL-97
_cell_angle_alpha 90.00
_cell_angle_beta 90.00
_cell_angle_gamma 120.00
_cell_formula_units_Z 6
_cell_length_a 11.5450(1)
_cell_length_b 11.5450(1)
_cell_length_c 32.9386(6)
_cell_measurement_reflns_used 1881
_cell_measurement_temperature 150(2)
_cell_measurement_theta_max 59.96
_cell_measurement_theta_min 4.42
_cell_volume 3802.10(8)
_computing_cell_refinement
;
CrysAlis RED, Oxford Diffraction Ltd.,
Version 1.171.31.7 (release 18-10-2006 CrysAlis171 .NET)
(compiled Oct 18 2006,16:28:17)
;
_computing_data_collection
;
CrysAlis CCD, Oxford Diffraction Ltd.,
Version 1.171.31.7 (release 18-10-2006 CrysAlis171 .NET)
(compiled Oct 18 2006,16:28:17)
;
_computing_data_reduction
;
CrysAlis RED, Oxford Diffraction Ltd.,
Version 1.171.31.7 (release 18-10-2006 CrysAlis171 .NET)
(compiled Oct 18 2006,16:28:17)
;
_computing_structure_refinement 'SHELXL-97 (Sheldrick, 1997)'
_computing_structure_solution 'SHELXS-97 (Sheldrick, 1990)'
_diffrn_ambient_temperature 150(2)
_diffrn_measured_fraction_theta_full 0.998
_diffrn_measured_fraction_theta_max 0.998
_diffrn_measurement_device_type 'Gemini S Ultra'
_diffrn_measurement_method '\w and \p scan'
_diffrn_radiation_monochromator mirror
_diffrn_radiation_source 'Ultra (Cu) X-ray Source'
_diffrn_radiation_type CuK\a
_diffrn_radiation_wavelength 1.54178
_diffrn_reflns_av_R_equivalents 0.0382
_diffrn_reflns_av_sigmaI/netI 0.0266
_diffrn_reflns_limit_h_max 11
_diffrn_reflns_limit_h_min -10
_diffrn_reflns_limit_k_max 12
_diffrn_reflns_limit_k_min -12
_diffrn_reflns_limit_l_max 36
_diffrn_reflns_limit_l_min -32
_diffrn_reflns_number 13500
_diffrn_reflns_theta_full 59.96
_diffrn_reflns_theta_max 59.96
_diffrn_reflns_theta_min 4.42
_exptl_absorpt_coefficient_mu 1.620
_exptl_absorpt_correction_T_max 0.7703
_exptl_absorpt_correction_T_min 0.6336
_exptl_absorpt_correction_type multi-scan
_exptl_absorpt_process_details
;
CrysAlis RED, Oxford Diffraction Ltd.,
Version 1.171.32.29 (release 10-06-2008 CrysAlis171 .NET)
(compiled Jun 10 2008,16:49:55)
Empirical absorption correction using spherical harmonics,
implemented in SCALE3 ABSPACK scaling algorithm.
;
_exptl_crystal_colour green
_exptl_crystal_density_diffrn 1.478
_exptl_crystal_density_method 'not measured'
_exptl_crystal_description block
_exptl_crystal_F_000 1758
_exptl_crystal_size_max 0.31
_exptl_crystal_size_mid 0.22
_exptl_crystal_size_min 0.17
_refine_diff_density_max 1.024
_refine_diff_density_min -0.959
_refine_diff_density_rms 0.115
_refine_ls_abs_structure_details 'Flack H D (1983), Acta Cryst. A39, 876-881'
_refine_ls_abs_structure_Flack -0.04(18)
_refine_ls_extinction_method none
_refine_ls_goodness_of_fit_ref 1.070
_refine_ls_hydrogen_treatment mixed
_refine_ls_matrix_type full
_refine_ls_number_parameters 175
_refine_ls_number_reflns 1881
_refine_ls_number_restraints 100
_refine_ls_restrained_S_all 1.177
_refine_ls_R_factor_all 0.1088
_refine_ls_R_factor_gt 0.0972
_refine_ls_shift/su_max 0.000
_refine_ls_shift/su_mean 0.000
_refine_ls_structure_factor_coef Fsqd
_refine_ls_weighting_details 'calc w=1/[\s^2^(Fo^2^)+(0.0599P)^2^+40.6781P] where P=(Fo^2^+2Fc^2^)/3'
_refine_ls_weighting_scheme calc
_refine_ls_wR_factor_gt 0.2189
_refine_ls_wR_factor_ref 0.2267
_reflns_number_gt 1642
_reflns_number_total 1881
_reflns_threshold_expression >2sigma(I)
_cod_data_source_file b822506k.txt
_cod_data_source_block complex1R
_cod_original_sg_symbol_H-M P6(5)22
_cod_database_code 7200810

loop_
_symmetry_equiv_pos_as_xyz
'x, y, z'
'-y, x-y, z+2/3'
'-x+y, -x, z+1/3'
'-x, -y, z+1/2'
'y, -x+y, z+1/6'
'x-y, x, z+5/6'
'y, x, -z+2/3'
'x-y, -y, -z'
'-x, -x+y, -z+1/3'
'-y, -x, -z+1/6'
'-x+y, y, -z+1/2'
'x, x-y, -z+5/6'

loop_
_atom_site_label
_atom_site_type_symbol
_atom_site_fract_x
_atom_site_fract_y
_atom_site_fract_z
_atom_site_U_iso_or_equiv
_atom_site_adp_type
_atom_site_occupancy
_atom_site_symmetry_multiplicity
_atom_site_calc_flag
_atom_site_refinement_flags
_atom_site_disorder_assembly
_atom_site_disorder_group
Cu1 Cu 0.87294(10) 0.12706(10) 0.0833 0.0414(7) Uani 1 2 d S . .
O1 O 0.8133(6) -0.0800(6) 0.08238(19) 0.0343(15) Uani 1 1 d D . .
H1O H 0.823(9) -0.121(8) 0.0626(19) 0.02(3) Uiso 1 1 d D . .
O2 O 0.8469(7) 0.0827(6) 0.14201(17) 0.0355(17) Uani 1 1 d . . .
O3 O 0.8227(7) -0.0648(7) 0.18939(18) 0.0406(18) Uani 1 1 d . . .
N1 N 0.6663(10) 0.0663(12) 0.0735(3) 0.078(4) Uani 1 1 d DU . .
C1 C 0.6923(10) -0.2661(10) 0.1278(2) 0.033(2) Uani 1 1 d . . .
C2 C 0.7003(13) -0.3804(11) 0.1307(4) 0.057(3) Uani 1 1 d . . .
H2 H 0.7858 -0.3735 0.1295 0.068 Uiso 1 1 calc R . .
C3 C 0.5861(16) -0.5079(13) 0.1356(4) 0.070(4) Uani 1 1 d U . .
H3 H 0.5949 -0.5851 0.1382 0.084 Uiso 1 1 calc R . .
C4 C 0.4691(16) -0.5181(16) 0.1364(4) 0.075(5) Uani 1 1 d U . .
H4 H 0.3923 -0.6045 0.1387 0.090 Uiso 1 1 calc R . .
C5 C 0.4519(14) -0.4102(17) 0.1341(4) 0.074(4) Uani 1 1 d U . .
H5 H 0.3651 -0.4207 0.1359 0.089 Uiso 1 1 calc R . .
C6 C 0.5660(11) -0.2815(14) 0.1288(3) 0.056(4) Uani 1 1 d . . .
H6 H 0.5552 -0.2056 0.1260 0.067 Uiso 1 1 calc R . .
C7 C 0.8143(9) -0.1330(10) 0.1218(2) 0.028(2) Uani 1 1 d . . .
H7 H 0.8944 -0.1446 0.1235 0.033 Uiso 1 1 calc R . .
C8 C 0.8291(9) -0.0294(10) 0.1537(3) 0.029(2) Uani 1 1 d . . .
C9 C 0.1248(19) -0.1248(19) 0.0833 0.107(5) Uani 0.50 2 d SPDU A 1
H9 H 0.0393 -0.1689 0.0712 0.129 Uiso 0.50 1 d PR A 1
C10 C 0.248(2) -0.095(3) 0.0613(10) 0.107(5) Uani 0.50 1 d PDU A 1
H10A H 0.2420 -0.0466 0.0373 0.129 Uiso 0.50 1 calc PR A 1
H10B H 0.2240 -0.1846 0.0509 0.129 Uiso 0.50 1 calc PR A 1
C11 C 0.3958(10) -0.0328(14) 0.0656(4) 0.097(5) Uani 0.50 1 d PDU A 1
C9' C 0.210(2) -0.210(2) 0.0833 0.107(5) Uani 0.50 2 d SPD A 2
H9' H 0.2639 -0.1963 0.1049 0.129 Uiso 0.50 1 d PR A 2
C10' C 0.241(2) -0.087(3) 0.0572(9) 0.107(5) Uani 0.50 1 d PDU A 2
H10C H 0.2072 -0.0308 0.0687 0.129 Uiso 0.50 1 calc PR A 2
H10D H 0.2150 -0.1087 0.0283 0.129 Uiso 0.50 1 calc PR A 2
C11' C 0.3958(10) -0.0328(14) 0.0656(4) 0.097(5) Uani 0.50 1 d PD A 2
C12 C 0.4675(13) 0.0652(15) 0.0920(4) 0.103(6) Uani 1 1 d DU . .
H12 H 0.4239 0.1007 0.1079 0.124 Uiso 1 1 calc R A 1
C13 C 0.6029(13) 0.1161(15) 0.0966(4) 0.093(5) Uani 1 1 d DU A .
H13 H 0.6519 0.1853 0.1158 0.111 Uiso 1 1 calc R . .
C14 C 0.5949(13) -0.0333(15) 0.0472(4) 0.073(4) Uani 1 1 d DU A .
H14 H 0.6392 -0.0681 0.0313 0.087 Uiso 1 1 calc R . .
C15 C 0.4595(13) -0.0860(15) 0.0426(4) 0.088(4) Uani 1 1 d DU . .
H15 H 0.4102 -0.1572 0.0241 0.105 Uiso 1 1 calc R A 1

loop_
_atom_site_aniso_label
_atom_site_aniso_U_11
_atom_site_aniso_U_22
_atom_site_aniso_U_33
_atom_site_aniso_U_23
_atom_site_aniso_U_13
_atom_site_aniso_U_12
Cu1 0.0673(13) 0.0673(13) 0.0171(9) -0.0002(9) -0.0002(9) 0.0544(14)
O1 0.046(4) 0.035(4) 0.018(3) 0.000(3) 0.010(3) 0.018(3)
O2 0.056(5) 0.042(4) 0.020(3) -0.004(3) -0.001(3) 0.033(4)
O3 0.062(5) 0.045(4) 0.017(3) -0.002(3) 0.002(3) 0.028(4)
N1 0.115(8) 0.111(8) 0.054(6) 0.020(6) 0.027(5) 0.091(7)
C1 0.027(6) 0.040(6) 0.008(4) -0.002(4) 0.008(4) -0.001(5)
C2 0.063(9) 0.028(6) 0.063(8) -0.011(6) -0.003(6) 0.010(6)
C3 0.088(8) 0.041(6) 0.059(7) -0.008(6) -0.002(6) 0.016(6)
C4 0.070(8) 0.071(8) 0.038(6) -0.001(6) -0.012(6) 0.000(6)
C5 0.043(7) 0.101(9) 0.045(6) 0.003(7) 0.011(5) 0.011(6)
C6 0.033(7) 0.084(9) 0.034(6) 0.006(6) 0.000(5) 0.016(6)
C7 0.029(5) 0.039(6) 0.016(4) 0.006(4) 0.005(4) 0.017(5)
C8 0.035(6) 0.035(5) 0.019(5) -0.009(4) -0.003(4) 0.020(4)
C9 0.107(6) 0.107(6) 0.127(8) 0.025(4) 0.025(4) 0.068(6)
C10 0.107(6) 0.107(6) 0.127(8) 0.025(4) 0.025(4) 0.068(6)
C11 0.102(9) 0.120(10) 0.100(9) 0.076(8) 0.022(7) 0.078(8)
C9' 0.107(6) 0.107(6) 0.127(8) 0.025(4) 0.025(4) 0.068(6)
C10' 0.107(6) 0.107(6) 0.127(8) 0.025(4) 0.025(4) 0.068(6)
C11' 0.102(9) 0.120(10) 0.100(9) 0.076(8) 0.022(7) 0.078(8)
C12 0.126(10) 0.116(10) 0.095(9) 0.052(8) 0.046(8) 0.081(8)
C13 0.123(10) 0.105(9) 0.070(8) 0.017(7) 0.038(7) 0.073(8)
C14 0.085(8) 0.112(9) 0.051(7) 0.016(6) 0.014(6) 0.071(7)
C15 0.097(9) 0.124(10) 0.068(7) 0.024(7) 0.019(7) 0.076(8)

loop_
_atom_type_symbol
_atom_type_description
_atom_type_scat_dispersion_real
_atom_type_scat_dispersion_imag
_atom_type_scat_source
C C 0.0181 0.0091 'International Tables Vol C Tables 4.2.6.8 and 6.1.1.4'
H H 0.0000 0.0000 'International Tables Vol C Tables 4.2.6.8 and 6.1.1.4'
N N 0.0311 0.0180 'International Tables Vol C Tables 4.2.6.8 and 6.1.1.4'
O O 0.0492 0.0322 'International Tables Vol C Tables 4.2.6.8 and 6.1.1.4'
Cu Cu -1.9646 0.5888 'International Tables Vol C Tables 4.2.6.8 and 6.1.1.4'

loop_
_geom_angle_atom_site_label_1
_geom_angle_atom_site_label_2
_geom_angle_atom_site_label_3
_geom_angle
_geom_angle_site_symmetry_1
_geom_angle_site_symmetry_3
_geom_angle_publ_flag
O2 Cu1 O2 169.4(4) 10_665 . ?
O2 Cu1 O1 94.0(3) 10_665 . ?
O2 Cu1 O1 78.6(2) . . ?
O2 Cu1 O1 78.6(2) 10_665 10_665 ?
O2 Cu1 O1 94.0(3) . 10_665 ?
O1 Cu1 O1 92.5(4) . 10_665 ?
O2 Cu1 N1 93.6(3) 10_665 . ?
O2 Cu1 N1 93.6(4) . . ?
O1 Cu1 N1 87.0(4) . . ?
O1 Cu1 N1 172.2(3) 10_665 . ?
O2 Cu1 N1 93.6(4) 10_665 10_665 ?
O2 Cu1 N1 93.6(3) . 10_665 ?
O1 Cu1 N1 172.2(3) . 10_665 ?
O1 Cu1 N1 87.0(4) 10_665 10_665 ?
N1 Cu1 N1 94.5(6) . 10_665 ?
C7 O1 Cu1 113.4(5) . . ?
C7 O1 H1O 115(6) . . ?
Cu1 O1 H1O 126(6) . . ?
C8 O2 Cu1 119.1(5) . . ?
C14 N1 C13 119.5(9) . . ?
C14 N1 Cu1 118.9(7) . . ?
C13 N1 Cu1 121.3(8) . . ?
C2 C1 C6 116.7(11) . . ?
C2 C1 C7 121.2(10) . . ?
C6 C1 C7 122.0(11) . . ?
C1 C2 C3 122.3(14) . . ?
C1 C2 H2 118.8 . . ?
C3 C2 H2 118.8 . . ?
C4 C3 C2 119.0(15) . . ?
C4 C3 H3 120.5 . . ?
C2 C3 H3 120.5 . . ?
C3 C4 C5 122.6(15) . . ?
C3 C4 H4 118.7 . . ?
C5 C4 H4 118.7 . . ?
C4 C5 C6 118.9(15) . . ?
C4 C5 H5 120.6 . . ?
C6 C5 H5 120.6 . . ?
C1 C6 C5 120.4(15) . . ?
C1 C6 H6 119.8 . . ?
C5 C6 H6 119.8 . . ?
O1 C7 C1 110.7(7) . . ?
O1 C7 C8 107.9(8) . . ?
C1 C7 C8 113.1(7) . . ?
O1 C7 H7 108.3 . . ?
C1 C7 H7 108.3 . . ?
C8 C7 H7 108.3 . . ?
O3 C8 O2 125.4(8) . . ?
O3 C8 C7 115.4(9) . . ?
O2 C8 C7 119.1(8) . . ?
C10 C9 C10 102(4) . 10 ?
C10 C9 H9 123.0 . . ?
C10 C9 H9 90.6 10 . ?
C9 C10 C11 144(2) . . ?
C9 C10 H10A 101.0 . . ?
C11 C10 H10A 101.0 . . ?
C9 C10 H10B 101.0 . . ?
C11 C10 H10B 101.0 . . ?
H10A C10 H10B 104.5 . . ?
C12 C11 C15 119.2(9) . . ?
C12 C11 C10 123.0(12) . . ?
C15 C11 C10 117.7(11) . . ?
C10' C9' C10' 107(3) . 10 ?
C10' C9' H9' 117.0 . . ?
C9' C10' H10C 114.0 . . ?
C9' C10' H10D 114.0 . . ?
H10C C10' H10D 111.2 . . ?
C11 C12 C13 121.6(10) . . ?
C11 C12 H12 119.2 . . ?
C13 C12 H12 119.2 . . ?
N1 C13 C12 119.4(10) . . ?
N1 C13 H13 120.3 . . ?
C12 C13 H13 120.3 . . ?
N1 C14 C15 121.7(9) . . ?
N1 C14 H14 119.1 . . ?
C15 C14 H14 119.1 . . ?
C14 C15 C11 118.6(9) . . ?
C14 C15 H15 120.7 . . ?
C11 C15 H15 120.7 . . ?

loop_
_geom_bond_atom_site_label_1
_geom_bond_atom_site_label_2
_geom_bond_distance
_geom_bond_site_symmetry_2
_geom_bond_publ_flag
Cu1 O2 1.984(6) 10_665 ?
Cu1 O2 1.984(6) . ?
Cu1 O1 2.131(7) . ?
Cu1 O1 2.131(7) 10_665 ?
Cu1 N1 2.149(10) . ?
Cu1 N1 2.149(10) 10_665 ?
O1 C7 1.437(10) . ?
O1 H1O 0.85(2) . ?
O2 C8 1.265(11) . ?
O3 C8 1.236(11) . ?
N1 C14 1.344(13) . ?
N1 C13 1.366(13) . ?
C1 C2 1.372(16) . ?
C1 C6 1.378(17) . ?
C1 C7 1.490(13) . ?
C2 C3 1.410(17) . ?
C2 H2 0.9500 . ?
C3 C4 1.30(2) . ?
C3 H3 0.9500 . ?
C4 C5 1.36(2) . ?
C4 H4 0.9500 . ?
C5 C6 1.419(19) . ?
C5 H5 0.9500 . ?
C6 H6 0.9500 . ?
C7 C8 1.536(12) . ?
C7 H7 1.0000 . ?
C9 C10 1.48(2) . ?
C9 C10 1.48(2) 10 ?
C9 H9 0.9440 . ?
C10 C11 1.49(2) . ?
C10 H10A 0.9900 . ?
C10 H10B 0.9900 . ?
C11 C12 1.336(12) . ?
C11 C15 1.395(12) . ?
C9' C10' 1.54(2) . ?
C9' C10' 1.54(2) 10 ?
C9' H9' 0.9030 . ?
C10' H10C 0.9900 . ?
C10' H10D 0.9900 . ?
C12 C13 1.377(13) . ?
C12 H12 0.9500 . ?
C13 H13 0.9500 . ?
C14 C15 1.373(13) . ?
C14 H14 0.9500 . ?
C15 H15 0.9500 . ?

loop_
_geom_hbond_atom_site_label_D
_geom_hbond_atom_site_label_H
_geom_hbond_atom_site_label_A
_geom_hbond_distance_DH
_geom_hbond_distance_HA
_geom_hbond_distance_DA
_geom_hbond_angle_DHA
_geom_hbond_site_symmetry_A
O1 H1O O3 0.85(2) 1.78(3) 2.611(9) 166(9) 6_544
